data_4133400
loop_
_publ_author_name
'Clark, Melissa L.'
'Ge, Aimin'
'Videla, Pablo E.'
'Rudshteyn, Benjamin'
'Miller, Christopher J.'
'Song, Jia'
'Batista, Victor S.'
'Lian, Tianquan'
'Kubiak, Clifford P.'

_publ_section_title
;
 CO<sub>2</sub> Reduction Catalysts on Gold Electrode Surfaces Influenced
 by Large Electric Fields.
;
_journal_issue 50
_journal_name_full 'Journal of the American Chemical Society'
_journal_page_first 17643
_journal_page_last 17655
_journal_paper_doi 10.1021/jacs.8b09852
_journal_volume 140
_journal_year 2018
_chemical_formula_moiety 'C14 H10 Br Mn N2 O3 S'
_chemical_formula_sum 'C14 H10 Br Mn N2 O3 S'
_chemical_formula_weight 421.15
_chemical_name_systematic Mn(4-mercaptomethyl-2,2'-bipyridine)(CO)3Br
_space_group_crystal_system triclinic
_space_group_IT_number 2
_space_group_name_Hall '-P 1'
_space_group_name_H-M_alt 'P -1'
_symmetry_Int_Tables_number 2
_atom_sites_solution_primary direct
_audit_creation_date 2016-05-02
_audit_creation_method
;
Olex2 1.2
(compiled 2016.02.19 svn.r3266 for OlexSys, GUI svn.r5155)
;
_audit_update_record
;
2016-05-02 # Formatted by publCIF

;
_cell_angle_alpha 92.589(7)
_cell_angle_beta 97.506(7)
_cell_angle_gamma 93.047(7)
_cell_formula_units_Z 2
_cell_length_a 6.6811(15)
_cell_length_b 8.3367(18)
_cell_length_c 13.932(3)
_cell_measurement_reflns_used 2033
_cell_measurement_temperature 100
_cell_measurement_theta_max 24.27
_cell_measurement_theta_min 2.79
_cell_volume 767.2(3)
_computing_cell_refinement 'SAINT v8.34A (Bruker, 2013)'
_computing_data_collection 'APEX2 v2013.6-2 (Bruker, 2013)'
_computing_data_reduction 'SAINT v8.34A (Bruker, 2013)'
_computing_molecular_graphics 'Olex2 (Dolomanov et al., 2009)'
_computing_publication_material 'Olex2 (Dolomanov et al., 2009)'
_computing_structure_refinement 'olex2.refine (Bourhis et al., 2015)'
_computing_structure_solution 'SIR2004 (Burla et al., 2007)'
_diffrn_ambient_temperature 100.0
_diffrn_detector 'Bruker APEX-II CCD'
_diffrn_detector_area_resol_mean 7.9
_diffrn_detector_type 'CCD Area Detector'
_diffrn_measured_fraction_theta_full 0.9974
_diffrn_measured_fraction_theta_max 0.9961
_diffrn_measurement_device 'Kappa Four-Circle Diffractometer'
_diffrn_measurement_device_type 'Bruker APEX-II CCD'
_diffrn_measurement_method '\f and \w scans'
_diffrn_radiation_monochromator 'Double Bounce Multilayer Mirrors'
_diffrn_radiation_probe x-ray
_diffrn_radiation_type 'Mo K\a'
_diffrn_radiation_wavelength 0.71073
_diffrn_reflns_av_R_equivalents 0.0837
_diffrn_reflns_av_unetI/netI 0.0950
_diffrn_reflns_limit_h_max 8
_diffrn_reflns_limit_h_min -8
_diffrn_reflns_limit_k_max 9
_diffrn_reflns_limit_k_min -10
_diffrn_reflns_limit_l_max 16
_diffrn_reflns_limit_l_min -16
_diffrn_reflns_number 10791
_diffrn_reflns_theta_full 25.0000
_diffrn_reflns_theta_max 25.36
_diffrn_reflns_theta_min 1.48
_diffrn_source 'Micro Focus Rotating Anode'
_diffrn_source_type 'Bruker TXS'
_diffrn_standards_number 0
_exptl_absorpt_coefficient_mu 3.612
_exptl_absorpt_correction_T_max 0.0916
_exptl_absorpt_correction_T_min 0.0617
_exptl_absorpt_correction_type multi-scan
_exptl_absorpt_process_details
;
SADABS-2014/5 (Bruker,2014/5) was used for absorption correction.
wR2(int) was 0.0914 before and 0.0568 after correction.
The Ratio of minimum to maximum transmission is 0.6736.
The \l/2 correction factor is 0.00150.
;
_exptl_crystal_colour 'clear orangish yellow'
_exptl_crystal_colour_lustre clear
_exptl_crystal_colour_modifier orangish
_exptl_crystal_colour_primary yellow
_exptl_crystal_density_diffrn 1.8230
_exptl_crystal_description needle
_exptl_crystal_F_000 416.5493
_exptl_crystal_size_max 0.3
_exptl_crystal_size_mid 0.1
_exptl_crystal_size_min 0.1
_refine_diff_density_max 1.3135
_refine_diff_density_min -1.1900
_refine_diff_density_rms 0.2819
_refine_ls_d_res_high 0.8297
_refine_ls_d_res_low 13.7933
_refine_ls_goodness_of_fit_ref 1.0647
_refine_ls_hydrogen_treatment mixed
_refine_ls_matrix_type full
_refine_ls_number_constraints 18
_refine_ls_number_parameters 199
_refine_ls_number_reflns 2796
_refine_ls_number_restraints 0
_refine_ls_restrained_S_all 1.0647
_refine_ls_R_factor_all 0.1085
_refine_ls_R_factor_gt 0.0619
_refine_ls_shift/su_max 0.0000
_refine_ls_shift/su_mean 0.0000
_refine_ls_structure_factor_coef Fsqd
_refine_ls_weighting_details 'w=1/[\s^2^(Fo^2^)+(0.0514P)^2^+2.0373P] where P=(Fo^2^+2Fc^2^)/3'
_refine_ls_weighting_scheme calc
_refine_ls_wR_factor_gt 0.1211
_refine_ls_wR_factor_ref 0.1370
_reflns_Friedel_coverage 0.0
_reflns_limit_h_max 7
_reflns_limit_h_min -8
_reflns_limit_k_max 9
_reflns_limit_k_min -10
_reflns_limit_l_max 16
_reflns_limit_l_min 0
_reflns_number_gt 1850
_reflns_number_total 2796
_reflns_threshold_expression I>=2u(I)
_cod_data_source_file ja8b09852_si_003.cif
_cod_data_source_block p-1_a
_cod_database_code 4133400
_olex2_refinement_description
;
1. Fixed Uiso
 At 1.2 times of:
  All C(H) groups
 At 1.5 times of:
  All C(H,H,H) groups
2.a Aromatic/amide H refined with riding coordinates:
 C13(H13), C12(H12), C7(H7), C10(H10), C4(H4), C5(H5), C6(H6)
2.b Idealised Me refined as rotating group:
 C14(H14a,H14b,H14c)
;
_olex2_submission_original_sample_id 160311
_olex2_submission_special_instructions 'No special instructions were received'

loop_
_space_group_symop_id
_space_group_symop_operation_xyz
1 x,y,z
2 -x,-y,-z

loop_
_atom_site_label
_atom_site_type_symbol
_atom_site_fract_x
_atom_site_fract_y
_atom_site_fract_z
_atom_site_U_iso_or_equiv
_atom_site_adp_type
_atom_site_occupancy
_atom_site_refinement_flags_posn
Br1 Br 0.86105(11) 0.93413(9) 0.81615(6) 0.0334(3) Uani 1.000000 .
Mn1 Mn 0.62627(15) 0.80998(13) 0.67226(8) 0.0269(3) Uani 1.000000 .
S1 S 0.2065(3) 0.3309(3) 0.96344(16) 0.0387(5) Uani 1.000000 .
O3 O 0.3800(9) 0.6696(7) 0.4995(5) 0.0455(16) Uani 1.000000 .
O1 O 0.3723(8) 1.0877(7) 0.6824(4) 0.0447(15) Uani 1.000000 .
N2 N 0.4928(8) 0.6702(7) 0.7665(4) 0.0239(14) Uani 1.000000 .
N1 N 0.7996(8) 0.6159(7) 0.6764(4) 0.0252(14) Uani 1.000000 .
O2 O 0.8337(9) 1.0142(8) 0.5449(5) 0.0538(17) Uani 1.000000 .
C3 C 0.4666(11) 0.7185(9) 0.5625(7) 0.0286(19) Uani 1.000000 .
C9 C 0.5678(10) 0.5265(8) 0.7816(5) 0.0231(16) Uani 1.000000 .
C8 C 0.7445(10) 0.4936(9) 0.7308(5) 0.0274(18) Uani 1.000000 .
C13 C 0.3341(10) 0.7091(9) 0.8119(6) 0.0295(18) Uani 1.000000 .
H13 H 0.2780(10) 0.8099(9) 0.8005(6) 0.035(2) Uiso 1.000000 R
C12 C 0.2496(11) 0.6092(9) 0.8741(5) 0.0303(19) Uani 1.000000 .
H12 H 0.1419(11) 0.6430(9) 0.9069(5) 0.036(2) Uiso 1.000000 R
C11 C 0.3241(11) 0.4590(9) 0.8878(6) 0.0301(18) Uani 1.000000 .
C7 C 0.8439(11) 0.3543(8) 0.7374(5) 0.0287(18) Uani 1.000000 .
H7 H 0.8018(11) 0.2716(8) 0.7764(5) 0.034(2) Uiso 1.000000 R
C10 C 0.4870(11) 0.4177(9) 0.8410(5) 0.0282(18) Uani 1.000000 .
H10 H 0.5426(11) 0.3160(9) 0.8495(5) 0.034(2) Uiso 1.000000 R
C4 C 0.9607(10) 0.5937(9) 0.6286(6) 0.0298(18) Uani 1.000000 .
H4 H 1.0028(10) 0.6773(9) 0.5903(6) 0.036(2) Uiso 1.000000 R
C5 C 1.0659(11) 0.4574(9) 0.6324(6) 0.0313(19) Uani 1.000000 .
H5 H 1.1787(11) 0.4479(9) 0.5979(6) 0.038(2) Uiso 1.000000 R
C1 C 0.4676(11) 0.9759(10) 0.6804(6) 0.0333(19) Uani 1.000000 .
C6 C 1.0073(11) 0.3354(9) 0.6862(6) 0.033(2) Uani 1.000000 .
H6 H 1.0768(11) 0.2388(9) 0.6888(6) 0.040(2) Uiso 1.000000 R
C14 C 0.3291(12) 0.1474(10) 0.9512(6) 0.040(2) Uani 1.000000 .
H14a H 0.308(6) 0.108(3) 0.8831(8) 0.060(3) Uiso 1.000000 GR
H14b H 0.4743(17) 0.1664(16) 0.973(3) 0.060(3) Uiso 1.000000 GR
H14c H 0.272(5) 0.067(2) 0.991(3) 0.060(3) Uiso 1.000000 GR
C2 C 0.7611(12) 0.9299(10) 0.5948(6) 0.035(2) Uani 1.000000 .

loop_
_atom_site_aniso_label
_atom_site_aniso_U_11
_atom_site_aniso_U_22
_atom_site_aniso_U_33
_atom_site_aniso_U_12
_atom_site_aniso_U_13
_atom_site_aniso_U_23
Br1 0.0237(4) 0.0278(5) 0.0469(5) -0.0020(3) -0.0000(3) 0.0018(4)
Mn1 0.0176(6) 0.0235(7) 0.0390(8) 0.0003(5) 0.0015(5) 0.0012(5)
S1 0.0346(12) 0.0386(13) 0.0421(13) -0.0098(9) 0.0081(10) -0.0005(10)
O3 0.042(4) 0.037(4) 0.057(4) -0.001(3) 0.005(3) 0.005(3)
O1 0.039(3) 0.034(4) 0.061(4) 0.011(3) 0.004(3) 0.002(3)
N2 0.008(3) 0.023(3) 0.040(4) -0.003(2) 0.003(3) -0.001(3)
N1 0.013(3) 0.024(3) 0.037(4) -0.002(2) -0.001(3) 0.001(3)
O2 0.049(4) 0.054(4) 0.063(4) 0.004(3) 0.023(3) 0.011(3)
C3 0.009(4) 0.025(4) 0.054(6) 0.006(3) 0.005(4) 0.013(4)
C9 0.018(4) 0.016(4) 0.032(4) -0.004(3) -0.005(3) -0.003(3)
C8 0.014(4) 0.027(4) 0.038(5) -0.011(3) -0.002(3) -0.005(3)
C13 0.018(4) 0.027(4) 0.041(5) -0.002(3) -0.003(3) 0.000(4)
C12 0.018(4) 0.033(5) 0.038(5) -0.008(3) 0.006(3) -0.012(4)
C11 0.019(4) 0.033(5) 0.037(5) -0.012(3) 0.002(3) -0.002(4)
C7 0.024(4) 0.018(4) 0.041(5) -0.003(3) -0.007(4) 0.001(3)
C10 0.025(4) 0.020(4) 0.037(5) -0.002(3) -0.002(4) -0.002(3)
C4 0.018(4) 0.031(5) 0.038(5) -0.009(3) -0.000(3) 0.001(4)
C5 0.015(4) 0.040(5) 0.037(5) -0.002(3) 0.001(3) -0.014(4)
C1 0.025(4) 0.028(5) 0.045(5) -0.008(4) 0.001(4) 0.001(4)
C6 0.020(4) 0.027(5) 0.052(5) 0.006(3) 0.000(4) -0.007(4)
C14 0.036(5) 0.044(5) 0.041(5) -0.003(4) 0.008(4) 0.007(4)
C2 0.032(5) 0.030(5) 0.042(5) 0.003(4) 0.003(4) 0.006(4)

loop_
_atom_type_symbol
_atom_type_scat_dispersion_real
_atom_type_scat_dispersion_imag
_atom_type_scat_Cromer_Mann_a1
_atom_type_scat_Cromer_Mann_a2
_atom_type_scat_Cromer_Mann_a3
_atom_type_scat_Cromer_Mann_a4
_atom_type_scat_Cromer_Mann_b1
_atom_type_scat_Cromer_Mann_b2
_atom_type_scat_Cromer_Mann_b3
_atom_type_scat_Cromer_Mann_b4
_atom_type_scat_Cromer_Mann_c
_atom_type_scat_source
_atom_type_scat_dispersion_source
C 0.00347 0.00161 2.31000 1.02000 1.58860 0.86500 20.84390 10.20750 0.56870 51.65120 0.215599998832 'International Tables Volume C Table 6.1.1.4 (pp. 500-502)' 'Henke, Gullikson and Davis, At. Data and Nucl. Data Tables, 1993, 54, 2'
H 0.00000 0.00000 0.49300 0.32291 0.14019 0.04081 10.51090 26.12570 3.14236 57.79970 0.0030380000826 'International Tables Volume C Table 6.1.1.4 (pp. 500-502)' 'Henke, Gullikson and Davis, At. Data and Nucl. Data Tables, 1993, 54, 2'
Mn 0.34779 0.73263 11.28190 7.35730 3.01930 2.24410 5.34090 0.34320 17.86740 83.75430 1.089599967 'International Tables Volume C Table 6.1.1.4 (pp. 500-502)' 'Henke, Gullikson and Davis, At. Data and Nucl. Data Tables, 1993, 54, 2'
O 0.01158 0.00611 3.04850 2.28680 1.54630 0.86700 13.27710 5.70110 0.32390 32.90890 0.250800013542 'International Tables Volume C Table 6.1.1.4 (pp. 500-502)' 'Henke, Gullikson and Davis, At. Data and Nucl. Data Tables, 1993, 54, 2'
N 0.00653 0.00323 12.21260 3.13220 2.01250 1.16630 0.00570 9.89330 28.99750 0.58260 -11.5290002823 'International Tables Volume C Table 6.1.1.4 (pp. 500-502)' 'Henke, Gullikson and Davis, At. Data and Nucl. Data Tables, 1993, 54, 2'
S 0.12424 0.12443 6.90530 5.20340 1.43790 1.58630 1.46790 22.21510 0.25360 56.17200 0.866900026798 'International Tables Volume C Table 6.1.1.4 (pp. 500-502)' 'Henke, Gullikson and Davis, At. Data and Nucl. Data Tables, 1993, 54, 2'
Br -0.28346 2.55990 17.17890 5.23580 5.63770 3.98510 2.17230 16.57960 0.26090 41.43280 2.95569992065 'International Tables Volume C Table 6.1.1.4 (pp. 500-502)' 'Henke, Gullikson and Davis, At. Data and Nucl. Data Tables, 1993, 54, 2'

loop_
_geom_angle_atom_site_label_1
_geom_angle_atom_site_label_2
_geom_angle_atom_site_label_3
_geom_angle
N2 Mn1 Br1 87.99(16)
N1 Mn1 Br1 88.24(16)
N1 Mn1 N2 78.6(2)
C3 Mn1 Br1 176.6(2)
C3 Mn1 N2 94.5(3)
C3 Mn1 N1 90.1(3)
C1 Mn1 Br1 89.2(2)
C1 Mn1 N2 96.2(3)
C1 Mn1 N1 174.3(3)
C1 Mn1 C3 92.7(3)
C2 Mn1 Br1 88.8(3)
C2 Mn1 N2 175.7(3)
C2 Mn1 N1 98.6(3)
C2 Mn1 C3 88.6(3)
C2 Mn1 C1 86.5(3)
C14 S1 C11 103.4(4)
C9 N2 Mn1 116.4(5)
C13 N2 Mn1 125.7(5)
C13 N2 C9 117.9(6)
C8 N1 Mn1 116.6(5)
C4 N1 Mn1 126.9(5)
C4 N1 C8 116.4(6)
O3 C3 Mn1 178.0(8)
C8 C9 N2 114.8(6)
C10 C9 N2 122.3(7)
C10 C9 C8 122.9(7)
C9 C8 N1 113.5(6)
C7 C8 N1 122.6(7)
C7 C8 C9 123.8(7)
H13 C13 N2 118.4(4)
C12 C13 N2 123.1(7)
C12 C13 H13 118.4(5)
H12 C12 C13 120.5(5)
C11 C12 C13 119.0(7)
C11 C12 H12 120.5(4)
C12 C11 S1 118.0(6)
C10 C11 S1 123.7(6)
C10 C11 C12 118.2(7)
H7 C7 C8 120.4(5)
C6 C7 C8 119.1(7)
C6 C7 H7 120.4(5)
C11 C10 C9 119.4(7)
H10 C10 C9 120.3(4)
H10 C10 C11 120.3(4)
H4 C4 N1 118.2(4)
C5 C4 N1 123.6(7)
C5 C4 H4 118.2(5)
H5 C5 C4 120.4(5)
C6 C5 C4 119.3(7)
C6 C5 H5 120.4(5)
O1 C1 Mn1 176.1(7)
C5 C6 C7 118.9(7)
H6 C6 C7 120.5(5)
H6 C6 C5 120.5(5)
H14a C14 S1 109.5
H14b C14 S1 109.5
H14b C14 H14a 109.5
H14c C14 S1 109.5
H14c C14 H14a 109.5
H14c C14 H14b 109.5
O2 C2 Mn1 174.4(7)

loop_
_geom_bond_atom_site_label_1
_geom_bond_atom_site_label_2
_geom_bond_distance
Br1 Mn1 2.5236(14)
Mn1 N2 2.052(6)
Mn1 N1 2.037(6)
Mn1 C3 1.855(9)
Mn1 C1 1.796(9)
Mn1 C2 1.797(9)
S1 C11 1.759(8)
S1 C14 1.785(8)
O3 C3 1.040(9)
O1 C1 1.157(9)
N2 C9 1.338(9)
N2 C13 1.350(9)
N1 C8 1.361(9)
N1 C4 1.354(9)
O2 C2 1.144(9)
C9 C8 1.484(10)
C9 C10 1.390(10)
C8 C7 1.369(10)
C13 H13 0.9500
C13 C12 1.381(10)
C12 H12 0.9500
C12 C11 1.384(11)
C11 C10 1.391(10)
C7 H7 0.9500
C7 C6 1.392(11)
C10 H10 0.9500
C4 H4 0.9500
C4 C5 1.367(10)
C5 H5 0.9500
C5 C6 1.361(11)
C6 H6 0.9500
C14 H14a 0.9800
C14 H14b 0.9800
C14 H14c 0.9800
